data_7208113
loop_
_publ_author_name
'Xing, Feifei'
'Bai, Yueling'
'He, Xiang'
'Jia, Juan'
'Zhou, Dong'
'Shao, Min'
'Zhu, Shourong'

_publ_section_title
;
 Novel complexes constructed by flexible 1,2,3,4,5,6-
 cyclohexanehexacarboxylate and transition metal ions -- From 0D
 mononuclear to 3D porous coordination polymers
;
_journal_issue 13
_journal_name_full CrystEngComm
_journal_page_first 4312
_journal_paper_doi 10.1039/c2ce25283j
_journal_volume 14
_journal_year 2012
_chemical_formula_sum 'C48 H35 N7 O16 Zn2'
_chemical_formula_weight 1096.57
_chemical_name_systematic
;
?
;
_space_group_IT_number 15
_symmetry_cell_setting monoclinic
_symmetry_space_group_name_Hall '-C 2yc'
_symmetry_space_group_name_H-M 'C 1 2/c 1'
_atom_sites_solution_hydrogens geom
_atom_sites_solution_primary direct
_atom_sites_solution_secondary difmap
_audit_creation_method SHELXL-97
_cell_angle_alpha 90.00
_cell_angle_beta 131.0310(10)
_cell_angle_gamma 90.00
_cell_formula_units_Z 8
_cell_length_a 38.326(3)
_cell_length_b 11.3340(10)
_cell_length_c 26.909(4)
_cell_measurement_reflns_used 7250
_cell_measurement_temperature 566(2)
_cell_measurement_theta_max 24.93
_cell_measurement_theta_min 2.38
_cell_volume 8817.6(17)
_computing_cell_refinement 'Bruker SMART'
_computing_data_collection 'Bruker SMART'
_computing_data_reduction 'Bruker SAINT'
_computing_molecular_graphics 'Bruker SHELXTL'
_computing_publication_material 'Bruker SHELXTL'
_computing_structure_refinement 'SHELXL-97 (Sheldrick, 1997)'
_computing_structure_solution 'SHELXS-97 (Sheldrick, 1990)'
_diffrn_ambient_temperature 566(2)
_diffrn_measured_fraction_theta_full 0.997
_diffrn_measured_fraction_theta_max 0.997
_diffrn_measurement_device_type 'CCD area detector'
_diffrn_measurement_method 'phi and omega scans'
_diffrn_radiation_monochromator graphite
_diffrn_radiation_source 'fine-focus sealed tube'
_diffrn_radiation_type MoK\a
_diffrn_radiation_wavelength 0.71073
_diffrn_reflns_av_R_equivalents 0.0339
_diffrn_reflns_av_sigmaI/netI 0.0456
_diffrn_reflns_limit_h_max 49
_diffrn_reflns_limit_h_min -43
_diffrn_reflns_limit_k_max 14
_diffrn_reflns_limit_k_min -9
_diffrn_reflns_limit_l_max 32
_diffrn_reflns_limit_l_min -34
_diffrn_reflns_number 26940
_diffrn_reflns_theta_full 27.48
_diffrn_reflns_theta_max 27.48
_diffrn_reflns_theta_min 2.13
_exptl_absorpt_coefficient_mu 1.175
_exptl_absorpt_correction_T_max 0.7989
_exptl_absorpt_correction_T_min 0.7989
_exptl_absorpt_correction_type multi-scan
_exptl_absorpt_process_details sadabs
_exptl_crystal_density_diffrn 1.652
_exptl_crystal_density_method 'not measured'
_exptl_crystal_F_000 4480
_exptl_crystal_size_max 0.20
_exptl_crystal_size_mid 0.20
_exptl_crystal_size_min 0.20
_refine_diff_density_max 1.007
_refine_diff_density_min -0.611
_refine_diff_density_rms 0.076
_refine_ls_extinction_method none
_refine_ls_goodness_of_fit_ref 1.050
_refine_ls_hydrogen_treatment constr
_refine_ls_matrix_type full
_refine_ls_number_parameters 661
_refine_ls_number_reflns 10078
_refine_ls_number_restraints 0
_refine_ls_restrained_S_all 1.050
_refine_ls_R_factor_all 0.0753
_refine_ls_R_factor_gt 0.0472
_refine_ls_shift/su_max 0.001
_refine_ls_shift/su_mean 0.000
_refine_ls_structure_factor_coef Fsqd
_refine_ls_weighting_details 'calc w=1/[\s^2^(Fo^2^)+(0.0623P)^2^+7.2744P] where P=(Fo^2^+2Fc^2^)/3'
_refine_ls_weighting_scheme calc
_refine_ls_wR_factor_gt 0.1175
_refine_ls_wR_factor_ref 0.1303
_reflns_number_gt 7008
_reflns_number_total 10078
_reflns_threshold_expression >2sigma(I)
_cod_data_source_file c2ce25283j.txt
_cod_data_source_block 11c
_cod_depositor_comments
;
The following automatic conversions were performed:

'_symmetry_cell_setting' value 'Monoclinic' changed to 'monoclinic'
according to /home/saulius/struct/CIF-dictionaries/cif_core.dic
dictionary named 'cif_core.dic' version 2.4.1 from 2010-06-29.

Automatic conversion script
Id: cif_fix_values 1891 2012-01-12 08:04:46Z andrius 
;
_cod_original_cell_volume 8817.4(18)
_cod_original_sg_symbol_H-M C2/c
_cod_database_code 7208113

loop_
_symmetry_equiv_pos_as_xyz
'x, y, z'
'-x, y, -z+1/2'
'x+1/2, y+1/2, z'
'-x+1/2, y+1/2, -z+1/2'
'-x, -y, -z'
'x, -y, z-1/2'
'-x+1/2, -y+1/2, -z'
'x+1/2, -y+1/2, z-1/2'

loop_
_atom_site_label
_atom_site_type_symbol
_atom_site_fract_x
_atom_site_fract_y
_atom_site_fract_z
_atom_site_U_iso_or_equiv
_atom_site_adp_type
_atom_site_occupancy
_atom_site_symmetry_multiplicity
_atom_site_calc_flag
_atom_site_refinement_flags
Zn1 Zn 0.156163(12) 0.40365(3) 0.289462(17) 0.03403(11) Uani 1 1 d .
Zn2 Zn 0.083055(12) 0.02728(4) -0.034559(17) 0.04038(12) Uani 1 1 d .
C1 C 0.17432(13) 0.5746(3) 0.3933(2) 0.0536(9) Uani 1 1 d .
H1 H 0.1682 0.6347 0.3650 0.064 Uiso 1 1 calc R
C2 C 0.18425(16) 0.6038(4) 0.4512(2) 0.0684(12) Uani 1 1 d .
H2 H 0.1846 0.6826 0.4610 0.082 Uiso 1 1 calc R
C3 C 0.19344(15) 0.5201(5) 0.4934(2) 0.0674(12) Uani 1 1 d .
H3 H 0.2003 0.5406 0.5325 0.081 Uiso 1 1 calc R
C4 C 0.19260(12) 0.4011(4) 0.47821(17) 0.0520(9) Uani 1 1 d .
C5 C 0.20277(14) 0.3053(5) 0.5197(2) 0.0660(12) Uani 1 1 d .
H5 H 0.2102 0.3203 0.5597 0.079 Uiso 1 1 calc R
C6 C 0.20200(13) 0.1941(5) 0.5029(2) 0.0689(13) Uani 1 1 d .
H6 H 0.2092 0.1337 0.5317 0.083 Uiso 1 1 calc R
C7 C 0.19040(12) 0.1647(4) 0.4416(2) 0.0553(10) Uani 1 1 d .
C8 C 0.19001(15) 0.0512(4) 0.4214(3) 0.0694(13) Uani 1 1 d .
H8 H 0.1959 -0.0132 0.4474 0.083 Uiso 1 1 calc R
C9 C 0.18099(16) 0.0341(3) 0.3639(3) 0.0719(13) Uani 1 1 d .
H9 H 0.1814 -0.0415 0.3508 0.086 Uiso 1 1 calc R
C10 C 0.17114(14) 0.1318(3) 0.3245(2) 0.0586(10) Uani 1 1 d .
H10 H 0.1646 0.1195 0.2849 0.070 Uiso 1 1 calc R
C11 C 0.18074(11) 0.2575(3) 0.39959(16) 0.0399(7) Uani 1 1 d .
C12 C 0.18196(10) 0.3769(3) 0.41833(15) 0.0377(7) Uani 1 1 d .
C13 C 0.22337(11) 0.3155(3) 0.28047(15) 0.0343(7) Uani 1 1 d .
C14 C 0.23221(9) 0.2350(2) 0.24421(13) 0.0275(6) Uani 1 1 d .
H14 H 0.2362 0.1569 0.2629 0.033 Uiso 1 1 calc R
C15 C 0.19146(9) 0.2182(2) 0.17028(13) 0.0261(6) Uani 1 1 d .
H15 H 0.1660 0.1879 0.1668 0.031 Uiso 1 1 calc R
C16 C 0.20331(9) 0.1187(2) 0.14446(13) 0.0258(6) Uani 1 1 d .
H16 H 0.2077 0.0495 0.1699 0.031 Uiso 1 1 calc R
C17 C 0.24993(9) 0.1308(2) 0.16077(13) 0.0267(6) Uani 1 1 d .
H17 H 0.2565 0.0521 0.1535 0.032 Uiso 1 1 calc R
C18 C 0.28866(9) 0.1546(2) 0.23507(13) 0.0283(6) Uani 1 1 d .
H18 H 0.2881 0.0847 0.2560 0.034 Uiso 1 1 calc R
C19 C 0.27861(10) 0.2579(2) 0.26194(13) 0.0301(6) Uani 1 1 d .
H19 H 0.3021 0.2519 0.3100 0.036 Uiso 1 1 calc R
C20 C 0.28177(11) 0.3841(3) 0.24536(16) 0.0354(7) Uani 1 1 d .
C21 C 0.33691(10) 0.1526(3) 0.25751(15) 0.0374(7) Uani 1 1 d .
C22 C 0.25295(11) 0.2136(3) 0.11938(16) 0.0366(7) Uani 1 1 d .
C23 C 0.16138(10) 0.0867(3) 0.07395(14) 0.0334(7) Uani 1 1 d .
C24 C 0.17203(10) 0.3254(3) 0.12480(15) 0.0334(7) Uani 1 1 d .
C25 C 0.07266(15) 0.3023(4) -0.0601(2) 0.0689(12) Uani 1 1 d .
H25 H 0.0765 0.3087 -0.0224 0.083 Uiso 1 1 calc R
C26 C 0.06660(19) 0.4058(5) -0.0930(3) 0.0908(16) Uani 1 1 d .
H26 H 0.0652 0.4787 -0.0785 0.109 Uiso 1 1 calc R
C27 C 0.0628(2) 0.3975(6) -0.1461(3) 0.105(2) Uani 1 1 d .
H27 H 0.0592 0.4656 -0.1683 0.126 Uiso 1 1 calc R
C28 C 0.06398(17) 0.2893(6) -0.1684(2) 0.0887(17) Uani 1 1 d .
C29 C 0.06895(12) 0.1876(4) -0.13286(19) 0.0610(11) Uani 1 1 d .
C30 C 0.0620(3) 0.2677(9) -0.2221(4) 0.139(3) Uani 1 1 d .
H30 H 0.0618 0.3320 -0.2437 0.167 Uiso 1 1 calc R
C31 C 0.0604(2) 0.1592(9) -0.2433(3) 0.129(3) Uani 1 1 d .
H31 H 0.0575 0.1509 -0.2802 0.155 Uiso 1 1 calc R
C32 C 0.06289(17) 0.0546(7) -0.2103(2) 0.0957(19) Uani 1 1 d .
C33 C 0.0598(2) -0.0616(8) -0.2307(3) 0.108(2) Uani 1 1 d .
H33 H 0.0555 -0.0755 -0.2685 0.129 Uiso 1 1 calc R
C34 C 0.06317(19) -0.1542(7) -0.1956(3) 0.103(2) Uani 1 1 d .
H34 H 0.0609 -0.2312 -0.2094 0.124 Uiso 1 1 calc R
C35 C 0.07006(14) -0.1322(5) -0.1386(2) 0.0765(14) Uani 1 1 d .
H35 H 0.0729 -0.1955 -0.1142 0.092 Uiso 1 1 calc R
C36 C 0.06843(13) 0.0715(5) -0.15414(18) 0.0651(12) Uani 1 1 d .
C37 C 0.12292(12) -0.2219(3) 0.03660(18) 0.0495(9) Uani 1 1 d .
H37 H 0.1513 -0.1977 0.0504 0.059 Uiso 1 1 calc R
C38 C 0.11966(13) -0.3330(4) 0.0547(2) 0.0591(10) Uani 1 1 d .
H38 H 0.1453 -0.3825 0.0796 0.071 Uiso 1 1 calc R
C39 C 0.07841(15) -0.3692(4) 0.0357(2) 0.0623(11) Uani 1 1 d .
H39 H 0.0757 -0.4436 0.0474 0.075 Uiso 1 1 calc R
C40 C 0.04035(12) -0.2929(3) -0.00141(18) 0.0489(8) Uani 1 1 d .
C41 C -0.00445(15) -0.3199(4) -0.0233(2) 0.0743(13) Uani 1 1 d .
H41 H -0.0094 -0.3936 -0.0137 0.089 Uiso 1 1 calc R
C42 C -0.03951(14) -0.2416(4) -0.0573(2) 0.0680(12) Uani 1 1 d .
H42 H -0.0680 -0.2623 -0.0705 0.082 Uiso 1 1 calc R
C43 C -0.03374(11) -0.1288(3) -0.07324(17) 0.0459(8) Uani 1 1 d .
C44 C -0.06818(12) -0.0413(4) -0.10515(18) 0.0564(10) Uani 1 1 d .
H44 H -0.0974 -0.0580 -0.1200 0.068 Uiso 1 1 calc R
C45 C -0.05853(12) 0.0674(4) -0.11413(18) 0.0568(10) Uani 1 1 d .
H45 H -0.0809 0.1262 -0.1345 0.068 Uiso 1 1 calc R
C46 C -0.01482(11) 0.0906(3) -0.09271(16) 0.0473(8) Uani 1 1 d .
H46 H -0.0084 0.1659 -0.0986 0.057 Uiso 1 1 calc R
C47 C 0.00896(10) -0.0988(3) -0.05357(15) 0.0385(7) Uani 1 1 d .
C48 C 0.04644(10) -0.1828(3) -0.01805(15) 0.0380(7) Uani 1 1 d .
N1 N 0.17089(9) 0.2411(2) 0.34181(14) 0.0414(6) Uani 1 1 d .
N2 N 0.17318(9) 0.4630(2) 0.37662(13) 0.0383(6) Uani 1 1 d .
N3 N 0.05843(16) 0.3657(5) 0.2057(2) 0.0906(14) Uani 1 1 d .
N4 N 0.01787(8) 0.0093(2) -0.06437(12) 0.0392(6) Uani 1 1 d .
N5 N 0.08698(9) -0.1483(2) 0.00008(13) 0.0409(6) Uani 1 1 d .
N6 N 0.07271(10) -0.0227(3) -0.11833(15) 0.0582(9) Uani 1 1 d .
N7 N 0.07334(10) 0.1956(3) -0.07938(14) 0.0539(8) Uani 1 1 d .
O1 O 0.18039(8) 0.3442(2) 0.24779(11) 0.0438(5) Uani 1 1 d .
O2 O 0.25492(8) 0.3426(2) 0.33775(11) 0.0468(6) Uani 1 1 d .
O3 O 0.24935(8) 0.45064(18) 0.21596(12) 0.0434(5) Uani 1 1 d .
O4 O 0.32283(8) 0.4215(2) 0.26963(15) 0.0586(7) Uani 1 1 d .
H4 H 0.3406 0.3654 0.2845 0.070 Uiso 1 1 calc R
O5 O 0.36627(8) 0.2268(2) 0.29929(13) 0.0620(8) Uani 1 1 d .
O6 O 0.34668(8) 0.07345(19) 0.23624(12) 0.0454(6) Uani 1 1 d .
O7 O 0.27986(9) 0.2943(2) 0.14233(13) 0.0531(6) Uani 1 1 d .
O8 O 0.22735(8) 0.1857(2) 0.05629(11) 0.0486(6) Uani 1 1 d .
H8A H 0.2073 0.1384 0.0459 0.058 Uiso 1 1 calc R
O9 O 0.16555(7) 0.0445(2) 0.03501(10) 0.0441(5) Uani 1 1 d .
O10 O 0.12241(7) 0.0979(2) 0.05754(10) 0.0420(5) Uani 1 1 d .
O11 O 0.17313(8) 0.33664(19) 0.08167(10) 0.0425(5) Uani 1 1 d .
O12 O 0.14857(8) 0.4023(2) 0.13082(12) 0.0447(6) Uani 1 1 d .
H12 H 0.1529 0.3875 0.1644 0.054 Uiso 1 1 calc R
O13 O 0.09034(13) 0.3511(5) 0.20899(19) 0.1320(18) Uani 1 1 d .
O14 O 0.01895(12) 0.3358(5) 0.16483(18) 0.1290(17) Uani 1 1 d .
O15 O 0.0701(2) 0.4265(6) 0.2526(3) 0.186(3) Uani 1 1 d .
O1W O 0.45695(12) 0.1289(4) 0.3663(2) 0.1210(16) Uani 1 1 d .
H1A H 0.4286 0.1440 0.3455 0.145 Uiso 1 1 d R
H1B H 0.4547 0.0679 0.3460 0.145 Uiso 1 1 d R

loop_
_atom_site_aniso_label
_atom_site_aniso_U_11
_atom_site_aniso_U_22
_atom_site_aniso_U_33
_atom_site_aniso_U_23
_atom_site_aniso_U_13
_atom_site_aniso_U_12
Zn1 0.0405(2) 0.0314(2) 0.0377(2) 0.00049(15) 0.02893(17) 0.00197(15)
Zn2 0.03461(19) 0.0451(2) 0.0325(2) -0.00530(16) 0.01821(16) -0.00630(17)
C1 0.068(2) 0.037(2) 0.071(3) -0.0121(18) 0.052(2) -0.0073(18)
C2 0.082(3) 0.062(3) 0.082(3) -0.034(2) 0.063(3) -0.016(2)
C3 0.069(3) 0.093(4) 0.057(3) -0.030(2) 0.049(2) -0.020(2)
C4 0.0428(19) 0.082(3) 0.0397(19) -0.0053(19) 0.0308(16) -0.0097(19)
C5 0.061(2) 0.098(4) 0.047(2) 0.005(2) 0.039(2) -0.010(2)
C6 0.053(2) 0.103(4) 0.056(2) 0.037(3) 0.038(2) 0.008(2)
C7 0.0441(19) 0.055(2) 0.070(3) 0.025(2) 0.0388(19) 0.0088(18)
C8 0.067(3) 0.050(3) 0.101(4) 0.034(2) 0.060(3) 0.018(2)
C9 0.081(3) 0.028(2) 0.125(4) 0.009(2) 0.076(3) 0.011(2)
C10 0.073(3) 0.034(2) 0.087(3) -0.0029(19) 0.061(2) 0.0052(18)
C11 0.0372(16) 0.0409(19) 0.0450(18) 0.0098(15) 0.0286(15) 0.0039(14)
C12 0.0331(15) 0.048(2) 0.0352(16) 0.0010(14) 0.0239(14) -0.0014(14)
C13 0.0535(19) 0.0216(15) 0.0370(17) 0.0023(12) 0.0337(16) 0.0017(14)
C14 0.0353(14) 0.0210(14) 0.0260(14) 0.0022(11) 0.0201(12) 0.0023(12)
C15 0.0309(14) 0.0218(14) 0.0269(14) 0.0001(11) 0.0195(12) -0.0010(11)
C16 0.0315(14) 0.0182(13) 0.0238(13) -0.0005(10) 0.0165(12) -0.0034(11)
C17 0.0310(14) 0.0191(13) 0.0281(14) -0.0020(11) 0.0186(12) -0.0006(11)
C18 0.0319(14) 0.0218(14) 0.0299(14) -0.0034(11) 0.0197(12) -0.0023(11)
C19 0.0328(14) 0.0254(15) 0.0267(14) -0.0065(11) 0.0171(12) -0.0021(12)
C20 0.0424(17) 0.0240(16) 0.0431(17) -0.0152(13) 0.0295(15) -0.0117(14)
C21 0.0345(16) 0.0308(17) 0.0401(17) -0.0043(14) 0.0215(14) -0.0022(13)
C22 0.0439(17) 0.0297(16) 0.0440(18) 0.0039(14) 0.0323(15) 0.0026(14)
C23 0.0372(16) 0.0238(15) 0.0293(15) -0.0009(12) 0.0175(13) -0.0038(12)
C24 0.0345(15) 0.0279(16) 0.0350(16) 0.0017(13) 0.0216(13) -0.0002(13)
C25 0.066(3) 0.063(3) 0.065(3) 0.007(2) 0.037(2) -0.006(2)
C26 0.096(4) 0.072(3) 0.090(4) 0.013(3) 0.055(3) -0.006(3)
C27 0.112(5) 0.084(4) 0.101(5) 0.023(4) 0.062(4) -0.014(4)
C28 0.075(3) 0.129(5) 0.055(3) 0.022(3) 0.040(3) -0.013(3)
C29 0.0416(19) 0.086(3) 0.041(2) 0.005(2) 0.0213(17) -0.009(2)
C30 0.130(6) 0.190(9) 0.088(5) 0.039(5) 0.068(5) -0.012(6)
C31 0.121(5) 0.214(9) 0.059(4) 0.015(5) 0.062(4) -0.014(6)
C32 0.069(3) 0.172(6) 0.048(3) -0.007(3) 0.039(2) -0.007(3)
C33 0.087(4) 0.179(7) 0.061(3) -0.035(4) 0.050(3) -0.008(4)
C34 0.083(4) 0.143(6) 0.077(4) -0.044(4) 0.050(3) -0.006(4)
C35 0.059(3) 0.102(4) 0.055(3) -0.027(3) 0.032(2) -0.007(3)
C36 0.0394(19) 0.112(4) 0.036(2) -0.001(2) 0.0208(16) -0.007(2)
C37 0.0373(17) 0.048(2) 0.055(2) -0.0007(17) 0.0263(16) 0.0067(16)
C38 0.052(2) 0.049(2) 0.062(2) 0.0075(19) 0.0312(19) 0.0160(19)
C39 0.070(3) 0.040(2) 0.066(3) 0.0082(19) 0.040(2) 0.0028(19)
C40 0.0474(19) 0.040(2) 0.053(2) 0.0002(16) 0.0301(17) -0.0039(16)
C41 0.070(3) 0.052(3) 0.087(3) 0.006(2) 0.046(3) -0.013(2)
C42 0.050(2) 0.073(3) 0.076(3) 0.007(2) 0.039(2) -0.006(2)
C43 0.0354(17) 0.056(2) 0.0426(19) 0.0037(16) 0.0238(15) -0.0010(16)
C44 0.0336(17) 0.078(3) 0.051(2) 0.011(2) 0.0245(16) 0.0042(19)
C45 0.0378(18) 0.064(3) 0.054(2) 0.0169(19) 0.0243(17) 0.0186(18)
C46 0.0406(18) 0.045(2) 0.0446(19) 0.0100(16) 0.0230(16) 0.0094(16)
C47 0.0357(16) 0.0418(19) 0.0310(16) -0.0009(14) 0.0189(13) -0.0013(14)
C48 0.0357(16) 0.0389(18) 0.0334(16) -0.0047(13) 0.0201(14) -0.0011(14)
N1 0.0503(16) 0.0309(14) 0.0544(17) -0.0006(13) 0.0392(14) 0.0030(12)
N2 0.0460(15) 0.0349(15) 0.0431(15) -0.0028(12) 0.0332(13) -0.0001(12)
N3 0.073(3) 0.118(4) 0.072(3) 0.025(3) 0.044(3) 0.003(3)
N4 0.0310(13) 0.0451(16) 0.0317(14) 0.0016(12) 0.0163(11) 0.0006(12)
N5 0.0348(14) 0.0394(16) 0.0422(15) -0.0045(12) 0.0226(12) 0.0002(12)
N6 0.0413(16) 0.085(3) 0.0409(17) -0.0185(17) 0.0238(14) -0.0094(16)
N7 0.0459(17) 0.060(2) 0.0419(17) 0.0016(15) 0.0229(14) -0.0073(15)
O1 0.0516(14) 0.0481(14) 0.0450(13) 0.0036(11) 0.0375(12) 0.0119(11)
O2 0.0644(15) 0.0386(13) 0.0368(13) -0.0103(10) 0.0330(12) -0.0022(11)
O3 0.0542(14) 0.0215(11) 0.0586(14) -0.0052(10) 0.0388(12) -0.0032(10)
O4 0.0478(14) 0.0327(13) 0.088(2) -0.0209(13) 0.0413(15) -0.0183(11)
O5 0.0347(12) 0.0539(16) 0.0755(18) -0.0342(14) 0.0267(12) -0.0123(12)
O6 0.0452(13) 0.0358(13) 0.0662(16) -0.0125(11) 0.0412(12) -0.0042(10)
O7 0.0649(16) 0.0393(14) 0.0685(16) 0.0001(12) 0.0495(14) -0.0142(12)
O8 0.0582(15) 0.0569(17) 0.0400(13) 0.0040(11) 0.0362(12) -0.0023(12)
O9 0.0420(12) 0.0468(14) 0.0304(11) -0.0126(10) 0.0181(10) -0.0013(11)
O10 0.0315(11) 0.0514(14) 0.0335(11) -0.0064(10) 0.0171(9) -0.0084(10)
O11 0.0565(14) 0.0377(13) 0.0383(12) 0.0096(10) 0.0333(11) 0.0056(11)
O12 0.0532(14) 0.0378(13) 0.0493(14) 0.0130(11) 0.0363(12) 0.0189(11)
O13 0.057(2) 0.233(6) 0.085(3) 0.014(3) 0.038(2) -0.001(3)
O14 0.050(2) 0.220(5) 0.078(2) -0.020(3) 0.0245(18) -0.031(3)
O15 0.173(5) 0.163(5) 0.170(6) -0.087(5) 0.089(5) -0.050(4)
O1W 0.069(2) 0.128(3) 0.121(3) -0.052(3) 0.043(2) -0.001(2)

loop_
_atom_type_symbol
_atom_type_description
_atom_type_scat_dispersion_real
_atom_type_scat_dispersion_imag
_atom_type_scat_source
C C 0.0033 0.0016 'International Tables Vol C Tables 4.2.6.8 and 6.1.1.4'
H H 0.0000 0.0000 'International Tables Vol C Tables 4.2.6.8 and 6.1.1.4'
N N 0.0061 0.0033 'International Tables Vol C Tables 4.2.6.8 and 6.1.1.4'
O O 0.0106 0.0060 'International Tables Vol C Tables 4.2.6.8 and 6.1.1.4'
Zn Zn 0.2839 1.4301 'International Tables Vol C Tables 4.2.6.8 and 6.1.1.4'

loop_
_geom_angle_atom_site_label_1
_geom_angle_atom_site_label_2
_geom_angle_atom_site_label_3
_geom_angle
_geom_angle_site_symmetry_1
_geom_angle_site_symmetry_3
O1 Zn1 O6 94.01(10) . 4
O1 Zn1 O13 90.70(15) . .
O6 Zn1 O13 99.32(16) 4 .
O1 Zn1 N2 145.67(10) . .
O6 Zn1 N2 89.11(10) 4 .
O13 Zn1 N2 122.53(15) . .
O1 Zn1 N1 93.44(10) . .
O6 Zn1 N1 165.41(10) 4 .
O13 Zn1 N1 93.11(16) . .
N2 Zn1 N1 77.72(10) . .
O10 Zn2 N4 104.55(10) . .
O10 Zn2 N6 151.83(11) . .
N4 Zn2 N6 103.21(11) . .
O10 Zn2 N7 92.91(11) . .
N4 Zn2 N7 98.55(11) . .
N6 Zn2 N7 78.24(14) . .
O10 Zn2 N5 92.92(10) . .
N4 Zn2 N5 78.55(10) . .
N6 Zn2 N5 97.20(13) . .
N7 Zn2 N5 173.99(11) . .
O10 Zn2 O9 58.35(8) . .
N4 Zn2 O9 160.97(9) . .
N6 Zn2 O9 94.77(10) . .
N7 Zn2 O9 91.12(10) . .
N5 Zn2 O9 93.18(9) . .
N2 C1 C2 122.0(4) . .
N2 C1 H1 119.0 . .
C2 C1 H1 119.0 . .
C3 C2 C1 120.8(4) . .
C3 C2 H2 119.6 . .
C1 C2 H2 119.6 . .
C2 C3 C4 119.5(4) . .
C2 C3 H3 120.3 . .
C4 C3 H3 120.3 . .
C3 C4 C12 117.1(4) . .
C3 C4 C5 124.4(4) . .
C12 C4 C5 118.5(4) . .
C6 C5 C4 121.6(4) . .
C6 C5 H5 119.2 . .
C4 C5 H5 119.2 . .
C5 C6 C7 122.0(4) . .
C5 C6 H6 119.0 . .
C7 C6 H6 119.0 . .
C8 C7 C11 116.7(4) . .
C8 C7 C6 125.2(4) . .
C11 C7 C6 118.0(4) . .
C9 C8 C7 120.3(4) . .
C9 C8 H8 119.9 . .
C7 C8 H8 119.9 . .
C8 C9 C10 119.3(4) . .
C8 C9 H9 120.4 . .
C10 C9 H9 120.4 . .
N1 C10 C9 122.1(4) . .
N1 C10 H10 118.9 . .
C9 C10 H10 118.9 . .
N1 C11 C7 123.3(3) . .
N1 C11 C12 117.1(3) . .
C7 C11 C12 119.6(3) . .
N2 C12 C4 122.5(3) . .
N2 C12 C11 117.1(3) . .
C4 C12 C11 120.4(3) . .
O2 C13 O1 123.8(3) . .
O2 C13 C14 120.4(3) . .
O1 C13 C14 115.5(3) . .
C13 C14 C19 113.5(2) . .
C13 C14 C15 116.0(2) . .
C19 C14 C15 114.2(2) . .
C13 C14 H14 103.7 . .
C19 C14 H14 103.7 . .
C15 C14 H14 103.7 . .
C24 C15 C14 119.1(2) . .
C24 C15 C16 110.7(2) . .
C14 C15 C16 109.0(2) . .
C24 C15 H15 105.7 . .
C14 C15 H15 105.7 . .
C16 C15 H15 105.7 . .
C23 C16 C17 117.1(2) . .
C23 C16 C15 110.7(2) . .
C17 C16 C15 115.9(2) . .
C23 C16 H16 103.7 . .
C17 C16 H16 103.7 . .
C15 C16 H16 103.7 . .
C22 C17 C16 118.6(2) . .
C22 C17 C18 111.8(2) . .
C16 C17 C18 109.5(2) . .
C22 C17 H17 105.3 . .
C16 C17 H17 105.3 . .
C18 C17 H17 105.3 . .
C21 C18 C17 113.3(2) . .
C21 C18 C19 115.8(2) . .
C17 C18 C19 114.5(2) . .
C21 C18 H18 103.7 . .
C17 C18 H18 103.7 . .
C19 C18 H18 103.7 . .
C20 C19 C14 111.5(2) . .
C20 C19 C18 118.6(2) . .
C14 C19 C18 108.7(2) . .
C20 C19 H19 105.7 . .
C14 C19 H19 105.7 . .
C18 C19 H19 105.7 . .
O3 C20 O4 120.4(3) . .
O3 C20 C19 122.2(3) . .
O4 C20 C19 117.1(3) . .
O6 C21 O5 122.0(3) . .
O6 C21 C18 118.8(3) . .
O5 C21 C18 119.1(3) . .
O7 C22 O8 120.3(3) . .
O7 C22 C17 123.1(3) . .
O8 C22 C17 116.3(3) . .
O9 C23 O10 121.3(3) . .
O9 C23 C16 121.6(3) . .
O10 C23 C16 117.0(3) . .
O11 C24 O12 120.2(3) . .
O11 C24 C15 123.6(3) . .
O12 C24 C15 115.8(3) . .
N7 C25 C26 124.0(5) . .
N7 C25 H25 118.0 . .
C26 C25 H25 118.0 . .
C27 C26 C25 118.2(6) . .
C27 C26 H26 120.9 . .
C25 C26 H26 120.9 . .
C26 C27 C28 121.0(5) . .
C26 C27 H27 119.5 . .
C28 C27 H27 119.5 . .
C27 C28 C30 127.0(6) . .
C27 C28 C29 117.1(5) . .
C30 C28 C29 115.9(6) . .
N7 C29 C28 122.2(5) . .
N7 C29 C36 116.9(4) . .
C28 C29 C36 120.9(4) . .
C31 C30 C28 123.3(7) . .
C31 C30 H30 118.4 . .
C28 C30 H30 118.4 . .
C30 C31 C32 121.7(6) . .
C30 C31 H31 119.1 . .
C32 C31 H31 119.1 . .
C36 C32 C33 118.0(6) . .
C36 C32 C31 117.0(6) . .
C33 C32 C31 125.1(6) . .
C34 C33 C32 120.5(5) . .
C34 C33 H33 119.8 . .
C32 C33 H33 119.8 . .
C33 C34 C35 119.2(6) . .
C33 C34 H34 120.4 . .
C35 C34 H34 120.4 . .
N6 C35 C34 121.6(6) . .
N6 C35 H35 119.2 . .
C34 C35 H35 119.2 . .
N6 C36 C32 121.0(5) . .
N6 C36 C29 118.1(4) . .
C32 C36 C29 120.9(5) . .
N5 C37 C38 122.6(3) . .
N5 C37 H37 118.7 . .
C38 C37 H37 118.7 . .
C39 C38 C37 119.4(3) . .
C39 C38 H38 120.3 . .
C37 C38 H38 120.3 . .
C38 C39 C40 119.3(4) . .
C38 C39 H39 120.3 . .
C40 C39 H39 120.3 . .
C48 C40 C39 117.8(3) . .
C48 C40 C41 117.7(3) . .
C39 C40 C41 124.5(4) . .
C42 C41 C40 122.0(4) . .
C42 C41 H41 119.0 . .
C40 C41 H41 119.0 . .
C41 C42 C43 121.2(4) . .
C41 C42 H42 119.4 . .
C43 C42 H42 119.4 . .
C47 C43 C44 117.3(3) . .
C47 C43 C42 119.0(3) . .
C44 C43 C42 123.6(3) . .
C45 C44 C43 119.6(3) . .
C45 C44 H44 120.2 . .
C43 C44 H44 120.2 . .
C44 C45 C46 119.6(3) . .
C44 C45 H45 120.2 . .
C46 C45 H45 120.2 . .
N4 C46 C45 122.3(3) . .
N4 C46 H46 118.8 . .
C45 C46 H46 118.8 . .
N4 C47 C43 122.6(3) . .
N4 C47 C48 117.2(3) . .
C43 C47 C48 120.1(3) . .
N5 C48 C40 122.7(3) . .
N5 C48 C47 117.3(3) . .
C40 C48 C47 119.9(3) . .
C10 N1 C11 118.2(3) . .
C10 N1 Zn1 128.8(3) . .
C11 N1 Zn1 112.9(2) . .
C1 N2 C12 118.1(3) . .
C1 N2 Zn1 126.9(2) . .
C12 N2 Zn1 115.0(2) . .
O13 N3 O14 130.8(6) . .
O13 N3 O15 109.8(6) . .
O14 N3 O15 119.3(6) . .
C46 N4 C47 118.5(3) . .
C46 N4 Zn2 126.9(2) . .
C47 N4 Zn2 114.6(2) . .
C37 N5 C48 118.2(3) . .
C37 N5 Zn2 129.8(2) . .
C48 N5 Zn2 112.0(2) . .
C35 N6 C36 119.7(4) . .
C35 N6 Zn2 127.0(3) . .
C36 N6 Zn2 113.3(3) . .
C25 N7 C29 117.5(4) . .
C25 N7 Zn2 129.1(3) . .
C29 N7 Zn2 113.3(3) . .
C13 O1 Zn1 123.88(19) . .
C20 O4 H4 109.5 . .
C21 O6 Zn1 151.2(2) . 4_545
C22 O8 H8A 109.5 . .
C23 O9 Zn2 81.81(17) . .
C23 O10 Zn2 98.51(18) . .
C24 O12 H12 109.5 . .
N3 O13 Zn1 122.2(4) . .
H1A O1W H1B 101.1 . .

loop_
_geom_bond_atom_site_label_1
_geom_bond_atom_site_label_2
_geom_bond_distance
_geom_bond_site_symmetry_2
Zn1 O1 1.985(2) .
Zn1 O6 2.024(2) 4
Zn1 O13 2.058(4) .
Zn1 N2 2.091(3) .
Zn1 N1 2.157(3) .
Zn2 O10 2.037(2) .
Zn2 N4 2.072(3) .
Zn2 N6 2.094(3) .
Zn2 N7 2.155(3) .
Zn2 N5 2.160(3) .
Zn2 O9 2.402(2) .
C1 N2 1.332(4) .
C1 C2 1.381(5) .
C1 H1 0.9300 .
C2 C3 1.336(6) .
C2 H2 0.9300 .
C3 C4 1.403(6) .
C3 H3 0.9300 .
C4 C12 1.405(4) .
C4 C5 1.418(6) .
C5 C6 1.333(6) .
C5 H5 0.9300 .
C6 C7 1.439(6) .
C6 H6 0.9300 .
C7 C8 1.392(6) .
C7 C11 1.403(5) .
C8 C9 1.362(7) .
C8 H8 0.9300 .
C9 C10 1.403(6) .
C9 H9 0.9300 .
C10 N1 1.326(4) .
C10 H10 0.9300 .
C11 N1 1.350(4) .
C11 C12 1.434(5) .
C12 N2 1.353(4) .
C13 O2 1.219(4) .
C13 O1 1.300(4) .
C13 C14 1.527(4) .
C14 C19 1.531(4) .
C14 C15 1.534(4) .
C14 H14 0.9800 .
C15 C24 1.527(4) .
C15 C16 1.541(4) .
C15 H15 0.9800 .
C16 C23 1.520(4) .
C16 C17 1.541(4) .
C16 H16 0.9800 .
C17 C22 1.518(4) .
C17 C18 1.542(4) .
C17 H17 0.9800 .
C18 C21 1.523(4) .
C18 C19 1.551(4) .
C18 H18 0.9800 .
C19 C20 1.527(4) .
C19 H19 0.9800 .
C20 O3 1.203(4) .
C20 O4 1.317(4) .
C21 O6 1.246(4) .
C21 O5 1.256(4) .
C22 O7 1.202(4) .
C22 O8 1.326(4) .
C23 O9 1.254(4) .
C23 O10 1.255(4) .
C24 O11 1.195(4) .
C24 O12 1.336(4) .
C25 N7 1.323(5) .
C25 C26 1.393(6) .
C25 H25 0.9300 .
C26 C27 1.341(8) .
C26 H26 0.9300 .
C27 C28 1.379(8) .
C27 H27 0.9300 .
C28 C30 1.417(9) .
C28 C29 1.428(7) .
C29 N7 1.338(5) .
C29 C36 1.429(6) .
C30 C31 1.340(10) .
C30 H30 0.9300 .
C31 C32 1.446(10) .
C31 H31 0.9300 .
C32 C36 1.393(6) .
C32 C33 1.402(9) .
C33 C34 1.359(9) .
C33 H33 0.9300 .
C34 C35 1.399(7) .
C34 H34 0.9300 .
C35 N6 1.331(6) .
C35 H35 0.9300 .
C36 N6 1.374(6) .
C37 N5 1.335(4) .
C37 C38 1.385(5) .
C37 H37 0.9300 .
C38 C39 1.366(6) .
C38 H38 0.9300 .
C39 C40 1.399(5) .
C39 H39 0.9300 .
C40 C48 1.396(5) .
C40 C41 1.436(5) .
C41 C42 1.347(6) .
C41 H41 0.9300 .
C42 C43 1.412(6) .
C42 H42 0.9300 .
C43 C47 1.391(4) .
C43 C44 1.405(5) .
C44 C45 1.353(6) .
C44 H44 0.9300 .
C45 C46 1.393(5) .
C45 H45 0.9300 .
C46 N4 1.321(4) .
C46 H46 0.9300 .
C47 N4 1.355(4) .
C47 C48 1.442(4) .
C48 N5 1.346(4) .
N3 O13 1.178(5) .
N3 O14 1.195(5) .
N3 O15 1.235(7) .
O4 H4 0.8200 .
O6 Zn1 2.024(2) 4_545
O8 H8A 0.8200 .
O12 H12 0.8200 .
O1W H1A 0.8502 .
O1W H1B 0.8501 .
